data_2206808
loop_
_publ_author_name
'Na\"ili, Houcine'
'Mhiri, Tahar'

_publ_section_title
;
 Caesium gadolinium polyphosphate, CsGd(PO~3~)~4~
;
_journal_coeditor_code WM6085
_journal_issue 9
_journal_name_full 'Acta Crystallographica Section E'
_journal_page_first i204
_journal_page_last i207
_journal_paper_doi 10.1107/S1600536805025705
_journal_volume 61
_journal_year 2005
_chemical_formula_iupac 'Cs Gd (P O3)4'
_chemical_formula_structural 'Cs Gd (P O3)4'
_chemical_formula_sum 'Cs Gd O12 P4'
_chemical_formula_weight 606.04
_chemical_name_systematic
;
Cesium gadolinium polyphosphate
;
_space_group_IT_number 14
_symmetry_cell_setting monoclinic
_symmetry_space_group_name_Hall '-P 2yn'
_symmetry_space_group_name_H-M 'P 1 21/n 1'
_atom_sites_solution_primary heavy
_atom_sites_solution_secondary difmap
_cell_angle_alpha 90.00
_cell_angle_beta 106.3710(10)
_cell_angle_gamma 90.00
_cell_formula_units_Z 4
_cell_length_a 10.3229(2)
_cell_length_b 8.9307(2)
_cell_length_c 11.1826(2)
_cell_measurement_reflns_used 9641
_cell_measurement_temperature 292(2)
_cell_measurement_theta_max 40
_cell_measurement_theta_min 2
_cell_volume 989.13(3)
_computing_cell_refinement 'SCALEPACK (Otwinowski & Minor, 1997)'
_computing_data_collection 'COLLECT (Nonius, 1998)'
_computing_data_reduction 'SCALEPACK and DENZO (Otwinowski & Minor, 1997)'
_computing_molecular_graphics 'DIAMOND (Brandenburg, 1999)'
_computing_publication_material SHELXL97
_computing_structure_refinement 'SHELXL97 (Sheldrick, 1997)'
_computing_structure_solution 'SHELXS97 (Sheldrick, 1997)'
_diffrn_ambient_temperature 292(2)
_diffrn_detector_area_resol_mean 9
_diffrn_measured_fraction_theta_full 0.996
_diffrn_measured_fraction_theta_max 0.996
_diffrn_measurement_device '95mm CCD camera on \k-goniostat'
_diffrn_measurement_device_type 'Nonius KappaCCD'
_diffrn_measurement_method \w
_diffrn_radiation_monochromator graphite
_diffrn_radiation_source 'fine-focus sealed tube'
_diffrn_radiation_type MoK\a
_diffrn_radiation_wavelength 0.71073
_diffrn_reflns_av_R_equivalents 0.0714
_diffrn_reflns_av_sigmaI/netI 0.0514
_diffrn_reflns_limit_h_max 19
_diffrn_reflns_limit_h_min -14
_diffrn_reflns_limit_k_max 15
_diffrn_reflns_limit_k_min -16
_diffrn_reflns_limit_l_max 20
_diffrn_reflns_limit_l_min -21
_diffrn_reflns_number 19421
_diffrn_reflns_theta_full 42.14
_diffrn_reflns_theta_max 42.14
_diffrn_reflns_theta_min 2.97
_diffrn_standards_decay_% 0
_diffrn_standards_number 0
_exptl_absorpt_coefficient_mu 11.044
_exptl_absorpt_correction_T_max 0.2710
_exptl_absorpt_correction_T_min 0.1769
_exptl_absorpt_correction_type analytical
_exptl_absorpt_process_details '(de Meulenaer & Tompa, 1965)'
_exptl_crystal_colour colourless
_exptl_crystal_density_diffrn 4.070
_exptl_crystal_density_method 'not measured'
_exptl_crystal_description needle
_exptl_crystal_F_000 1100
_exptl_crystal_size_max 0.26
_exptl_crystal_size_mid 0.20
_exptl_crystal_size_min 0.16
_refine_diff_density_max 0.886
_refine_diff_density_min -0.579
_refine_ls_extinction_method none
_refine_ls_goodness_of_fit_ref 1.239
_refine_ls_matrix_type full
_refine_ls_number_parameters 164
_refine_ls_number_reflns 6980
_refine_ls_number_restraints 0
_refine_ls_restrained_S_all 1.239
_refine_ls_R_factor_all 0.0183
_refine_ls_R_factor_gt 0.0176
_refine_ls_shift/su_max 0.001
_refine_ls_shift/su_mean 0.000
_refine_ls_structure_factor_coef Fsqd
_refine_ls_weighting_details 'w = 1/[\s^2^(Fo^2^)+(0.0187P)^2^+2.8091P] where P = (Fo^2^+2Fc^2^)/3'
_refine_ls_weighting_scheme calc
_refine_ls_wR_factor_gt 0.0455
_refine_ls_wR_factor_ref 0.0458
_reflns_number_gt 5595
_reflns_number_total 6980
_reflns_threshold_expression I>2\s(I)
_cod_data_source_file wm6085.cif
_cod_data_source_block I
_cod_original_sg_symbol_H-M 'P 21/n'
_cod_original_formula_sum 'Cs1 Gd1 O12 P4'
_cod_database_code 2206808
_cod_database_fobs_code 2206808

loop_
_symmetry_equiv_pos_as_xyz
'x, y, z'
'-x+1/2, y+1/2, -z+1/2'
'-x, -y, -z'
'x-1/2, -y-1/2, z-1/2'

loop_
_atom_site_label
_atom_site_fract_x
_atom_site_fract_y
_atom_site_fract_z
_atom_site_U_iso_or_equiv
_atom_site_adp_type
_atom_site_calc_flag
_atom_site_occupancy
_atom_site_type_symbol
Gd 0.497879(11) 0.273491(14) 0.180789(11) 0.00726(4) Uani d 1 Gd
Cs 0.67903(2) 0.56590(3) 0.459719(19) 0.01910(6) Uani d 1 Cs
P1 0.64512(6) -0.09227(9) 0.25790(7) 0.00809(11) Uani d 1 P
P2 0.45955(7) -0.32517(9) 0.13266(7) 0.00799(11) Uani d 1 P
P3 0.24454(6) -0.47205(9) 0.21423(6) 0.00771(11) Uani d 1 P
P4 0.17229(6) -0.60738(9) -0.02627(7) 0.00818(11) Uani d 1 P
O1 0.13635(19) -0.5429(3) 0.09486(19) 0.0106(3) Uani d 1 O
O2 0.3514(2) -0.5836(3) 0.2739(2) 0.0111(3) Uani d 1 O
O3 0.5209(2) -0.2067(3) 0.2421(2) 0.0116(3) Uani d 1 O
O4 0.6009(2) 0.0399(3) 0.1762(2) 0.0123(3) Uani d 1 O
O5 0.4394(2) -0.2544(3) 0.0091(2) 0.0133(3) Uani d 1 O
O6 0.1682(2) -0.4037(3) 0.2944(2) 0.0121(3) Uani d 1 O
O7 0.7638(2) -0.1780(3) 0.2463(2) 0.0139(4) Uani d 1 O
O8 0.0641(2) -0.7111(3) -0.0963(2) 0.0126(4) Uani d 1 O
O9 0.3129(2) -0.6654(3) 0.0140(2) 0.0135(4) Uani d 1 O
O10 0.5363(2) -0.4673(3) 0.1652(2) 0.0130(4) Uani d 1 O
O11 0.31122(19) -0.3412(3) 0.1532(2) 0.0106(3) Uani d 1 O
O12 0.6668(2) -0.0479(3) 0.4002(2) 0.0139(4) Uani d 1 O

loop_
_atom_site_aniso_label
_atom_site_aniso_U_11
_atom_site_aniso_U_22
_atom_site_aniso_U_33
_atom_site_aniso_U_12
_atom_site_aniso_U_13
_atom_site_aniso_U_23
Gd 0.00551(6) 0.00778(7) 0.00655(6) 0.00047(3) -0.00147(4) 0.00069(3)
Cs 0.02011(9) 0.02358(11) 0.01103(9) -0.00406(6) 0.00018(6) 0.00080(6)
P1 0.0065(2) 0.0081(3) 0.0074(2) -0.00007(18) -0.00168(17) -0.0006(2)
P2 0.0073(2) 0.0076(3) 0.0073(2) -0.00007(18) -0.00079(17) -0.0001(2)
P3 0.0062(2) 0.0087(3) 0.0065(2) 0.00102(18) -0.00098(17) -0.00025(19)
P4 0.0060(2) 0.0095(3) 0.0063(2) -0.00002(18) -0.00268(17) 0.0001(2)
O1 0.0076(6) 0.0161(9) 0.0064(7) -0.0018(6) -0.0009(5) -0.0022(6)
O2 0.0095(7) 0.0126(8) 0.0099(8) 0.0037(6) 0.0003(5) 0.0013(6)
O3 0.0120(7) 0.0113(8) 0.0096(8) -0.0041(6) -0.0003(6) -0.0031(6)
O4 0.0157(8) 0.0096(8) 0.0104(8) 0.0018(6) 0.0018(6) 0.0037(6)
O5 0.0115(7) 0.0174(9) 0.0104(8) 0.0024(7) 0.0022(6) 0.0024(7)
O6 0.0113(7) 0.0144(9) 0.0108(8) 0.0036(6) 0.0034(6) -0.0011(7)
O7 0.0083(7) 0.0158(10) 0.0150(9) 0.0027(6) -0.0009(6) -0.0015(7)
O8 0.0114(8) 0.0129(9) 0.0114(8) -0.0033(6) -0.0002(6) -0.0040(7)
O9 0.0071(6) 0.0220(11) 0.0093(8) 0.0051(6) -0.0013(5) 0.0016(7)
O10 0.0088(7) 0.0102(9) 0.0184(10) 0.0011(6) 0.0012(6) 0.0018(7)
O11 0.0062(6) 0.0117(8) 0.0122(8) -0.0008(5) 0.0000(5) 0.0026(6)
O12 0.0193(9) 0.0115(9) 0.0074(8) 0.0006(7) -0.0018(6) -0.0024(6)

loop_
_atom_type_symbol
_atom_type_description
_atom_type_scat_dispersion_real
_atom_type_scat_dispersion_imag
_atom_type_scat_source
Cs Cs -0.3680 2.1192 'International Tables Vol C Tables 4.2.6.8 and 6.1.1.4'
Gd Gd -0.1653 3.9035 'International Tables Vol C Tables 4.2.6.8 and 6.1.1.4'
O O 0.0106 0.0060 'International Tables Vol C Tables 4.2.6.8 and 6.1.1.4'
P P 0.1023 0.0942 'International Tables Vol C Tables 4.2.6.8 and 6.1.1.4'

loop_
_geom_angle_atom_site_label_1
_geom_angle_atom_site_label_2
_geom_angle_atom_site_label_3
_geom_angle_site_symmetry_1
_geom_angle_site_symmetry_3
_geom_angle
_geom_angle_publ_flag
O9 Gd O4 1_565 . 117.72(9) no
O9 Gd O10 1_565 1_565 80.10(9) no
O4 Gd O10 . 1_565 141.43(8) no
O9 Gd O5 1_565 3_655 70.82(8) no
O4 Gd O5 . 3_655 71.35(9) no
O10 Gd O5 1_565 3_655 84.91(9) no
O9 Gd O7 1_565 2_655 139.47(9) no
O4 Gd O7 . 2_655 74.98(9) no
O10 Gd O7 1_565 2_655 70.81(8) no
O5 Gd O7 3_655 2_655 78.88(8) no
O9 Gd O6 1_565 2 78.25(9) no
O4 Gd O6 . 2 76.14(8) no
O10 Gd O6 1_565 2 142.42(8) no
O5 Gd O6 3_655 2 115.80(9) no
O7 Gd O6 2_655 2 140.72(8) no
O9 Gd O2 1_565 1_565 75.57(8) no
O4 Gd O2 . 1_565 144.84(8) no
O10 Gd O2 1_565 1_565 69.77(8) no
O5 Gd O2 3_655 1_565 140.80(8) no
O7 Gd O2 2_655 1_565 117.49(8) no
O6 Gd O2 2 1_565 75.27(9) no
O9 Gd O8 1_565 4_656 142.91(8) no
O4 Gd O8 . 4_656 79.78(8) no
O10 Gd O8 1_565 4_656 107.00(8) no
O5 Gd O8 3_655 4_656 144.76(8) no
O7 Gd O8 2_655 4_656 74.38(8) no
O6 Gd O8 2 4_656 74.77(8) no
O2 Gd O8 1_565 4_656 73.30(8) no
O9 Gd Cs 1_565 . 123.81(7) no
O4 Gd Cs . . 118.09(5) no
O10 Gd Cs 1_565 . 51.77(6) no
O5 Gd Cs 3_655 . 122.79(6) no
O7 Gd Cs 2_655 . 54.71(7) no
O6 Gd Cs 2 . 121.25(6) no
O2 Gd Cs 1_565 . 62.83(5) no
O8 Gd Cs 4_656 . 55.56(6) no
O9 Gd Cs 1_565 2_645 109.91(6) no
O4 Gd Cs . 2_645 40.24(6) no
O10 Gd Cs 1_565 2_645 102.88(6) no
O5 Gd Cs 3_655 2_645 40.87(5) no
O7 Gd Cs 2_655 2_645 53.14(7) no
O6 Gd Cs 2 2_645 113.24(6) no
O2 Gd Cs 1_565 2_645 170.37(5) no
O8 Gd Cs 4_656 2_645 103.94(6) no
Cs Gd Cs . 2_645 107.850(4) no
O9 Gd Cs 1_565 4_565 55.10(7) no
O4 Gd Cs . 4_565 70.48(5) no
O10 Gd Cs 1_565 4_565 135.15(5) no
O5 Gd Cs 3_655 4_565 79.02(6) no
O7 Gd Cs 2_655 4_565 143.41(7) no
O6 Gd Cs 2 4_565 37.88(6) no
O2 Gd Cs 1_565 4_565 97.94(5) no
O8 Gd Cs 4_656 4_565 110.20(6) no
Cs Gd Cs . 4_565 157.736(7) no
Cs Gd Cs 2_645 4_565 91.678(5) no
O4 Cs O2 2_655 3_656 140.42(6) no
O4 Cs O5 2_655 4_666 53.32(6) no
O2 Cs O5 3_656 4_666 96.88(6) no
O4 Cs O6 2_655 3_656 98.08(6) no
O2 Cs O6 3_656 3_656 48.36(6) no
O5 Cs O6 4_666 3_656 84.10(7) no
O4 Cs O10 2_655 1_565 71.13(6) no
O2 Cs O10 3_656 1_565 148.23(6) no
O5 Cs O10 4_666 1_565 110.95(6) no
O6 Cs O10 3_656 1_565 146.29(6) no
O4 Cs O3 2_655 1_565 87.83(6) no
O2 Cs O3 3_656 1_565 121.78(6) no
O5 Cs O3 4_666 1_565 91.24(6) no
O6 Cs O3 3_656 1_565 168.04(6) no
O10 Cs O3 1_565 1_565 45.60(6) no
O4 Cs O11 2_655 4_666 98.82(6) no
O2 Cs O11 3_656 4_666 57.71(6) no
O5 Cs O11 4_666 4_666 45.50(6) no
O6 Cs O11 3_656 4_666 75.83(6) no
O10 Cs O11 1_565 4_666 136.34(6) no
O3 Cs O11 1_565 4_666 93.04(6) no
O4 Cs O7 2_655 2_655 46.53(6) no
O2 Cs O7 3_656 2_655 141.67(6) no
O5 Cs O7 4_666 2_655 99.49(6) no
O6 Cs O7 3_656 2_655 99.30(6) no
O10 Cs O7 1_565 2_655 49.74(6) no
O3 Cs O7 1_565 2_655 92.32(6) no
O11 Cs O7 4_666 2_655 144.65(5) no
O4 Cs O8 2_655 4_656 96.15(6) no
O2 Cs O8 3_656 4_656 95.79(6) no
O5 Cs O8 4_666 4_656 141.91(6) no
O6 Cs O8 3_656 4_656 77.96(6) no
O10 Cs O8 1_565 4_656 71.86(6) no
O3 Cs O8 1_565 4_656 111.88(5) no
O11 Cs O8 4_666 4_656 151.33(6) no
O7 Cs O8 2_655 4_656 51.83(6) no
O4 Cs O12 2_655 1_565 88.42(6) no
O2 Cs O12 3_656 1_565 97.18(6) no
O5 Cs O12 4_666 1_565 58.71(6) no
O6 Cs O12 3_656 1_565 127.37(6) no
O10 Cs O12 1_565 1_565 85.11(6) no
O3 Cs O12 1_565 1_565 41.99(5) no
O11 Cs O12 4_666 1_565 51.61(5) no
O7 Cs O12 2_655 1_565 120.93(6) no
O8 Cs O12 4_656 1_565 153.46(5) no
O4 Cs O7 2_655 1_565 50.73(6) no
O2 Cs O7 3_656 1_565 136.04(6) no
O5 Cs O7 4_666 1_565 53.70(6) no
O6 Cs O7 3_656 1_565 136.57(5) no
O10 Cs O7 1_565 1_565 60.35(6) no
O3 Cs O7 1_565 1_565 42.74(5) no
O11 Cs O7 4_666 1_565 80.11(6) no
O7 Cs O7 2_655 1_565 80.407(7) no
O8 Cs O7 4_656 1_565 127.81(6) no
O12 Cs O7 1_565 1_565 41.36(6) no
O4 Cs P3 2_655 3_656 120.02(4) no
O2 Cs P3 3_656 3_656 24.29(4) no
O5 Cs P3 4_666 3_656 90.83(5) no
O6 Cs P3 3_656 3_656 24.07(4) no
O10 Cs P3 1_565 3_656 156.86(5) no
O3 Cs P3 1_565 3_656 145.75(5) no
O11 Cs P3 4_666 3_656 65.08(4) no
O7 Cs P3 2_655 3_656 120.98(4) no
O8 Cs P3 4_656 3_656 86.26(4) no
O12 Cs P3 1_565 3_656 113.98(4) no
O7 Cs P3 1_565 3_656 142.77(4) no
O7 P1 O4 . . 118.41(15) yes
O7 P1 O12 . . 109.23(13) yes
O4 P1 O12 . . 110.44(14) yes
O7 P1 O3 . . 108.38(14) yes
O4 P1 O3 . . 109.87(13) yes
O12 P1 O3 . . 98.69(14) yes
O7 P1 Cs . 2_645 64.44(11) no
O4 P1 Cs . 2_645 54.15(10) no
O12 P1 Cs . 2_645 127.20(10) no
O3 P1 Cs . 2_645 133.87(9) no
O7 P1 Cs . 1_545 72.13(11) no
O4 P1 Cs . 1_545 167.86(10) no
O12 P1 Cs . 1_545 68.84(10) no
O3 P1 Cs . 1_545 59.10(9) no
Cs P1 Cs 2_645 1_545 136.53(2) no
O5 P2 O10 . . 121.21(15) yes
O5 P2 O3 . . 110.56(15) yes
O10 P2 O3 . . 107.91(13) yes
O5 P2 O11 . . 106.33(12) yes
O10 P2 O11 . . 110.51(13) yes
O3 P2 O11 . . 97.80(13) yes
O5 P2 Cs . 4_565 51.39(10) no
O10 P2 Cs . 4_565 157.79(9) no
O3 P2 Cs . 4_565 93.82(9) no
O11 P2 Cs . 4_565 60.54(8) no
O5 P2 Cs . 1_545 152.39(10) no
O10 P2 Cs . 1_545 54.57(10) no
O3 P2 Cs . 1_545 56.10(9) no
O11 P2 Cs . 1_545 99.80(8) no
Cs P2 Cs 4_565 1_545 143.27(2) no
O6 P3 O2 . . 117.10(14) yes
O6 P3 O11 . . 108.81(14) yes
O2 P3 O11 . . 108.89(13) yes
O6 P3 O1 . . 107.52(12) yes
O2 P3 O1 . . 111.11(13) yes
O11 P3 O1 . . 102.39(12) yes
O6 P3 Cs . 3_656 59.08(9) no
O2 P3 Cs . 3_656 58.04(9) no
O11 P3 Cs . 3_656 127.03(8) no
O1 P3 Cs . 3_656 130.57(9) no
O9 P4 O8 . . 117.73(15) yes
O9 P4 O12 . 4 110.27(15) yes
O8 P4 O12 . 4 110.76(13) yes
O9 P4 O1 . . 107.87(12) yes
O8 P4 O1 . . 110.37(13) yes
O12 P4 O1 4 . 98.02(14) yes
O9 P4 Cs . 4 68.78(11) no
O8 P4 Cs . 4 51.52(10) no
O12 P4 Cs 4 4 147.33(10) no
O1 P4 Cs . 4 113.58(10) no
P4 O1 P3 . . 124.64(13) yes
P3 O2 Gd . 1_545 128.98(13) no
P3 O2 Cs . 3_656 97.67(11) no
Gd O2 Cs 1_545 3_656 133.35(8) no
P3 O2 Cs . 1_545 117.04(12) no
Gd O2 Cs 1_545 1_545 81.30(5) no
Cs O2 Cs 3_656 1_545 76.36(5) no
P2 O3 P1 . . 129.22(17) yes
P2 O3 Cs . 1_545 99.57(11) no
P1 O3 Cs . 1_545 95.63(9) no
P1 O4 Gd . . 139.09(15) no
P1 O4 Cs . 2_645 102.84(11) no
Gd O4 Cs . 2_645 110.23(8) no
P2 O5 Gd . 3_655 142.75(16) no
P2 O5 Cs . 4_565 106.61(12) no
Gd O5 Cs 3_655 4_565 108.63(8) no
P3 O6 Gd . 2_545 149.17(14) no
P3 O6 Cs . 3_656 96.85(10) no
Gd O6 Cs 2_545 3_656 113.81(8) no
P1 O7 Gd . 2_645 148.91(15) no
P1 O7 Cs . 2_645 91.98(12) no
Gd O7 Cs 2_645 2_645 89.35(8) no
P1 O7 Cs . 1_545 84.74(12) no
Gd O7 Cs 2_645 1_545 94.45(7) no
Cs O7 Cs 2_645 1_545 176.20(7) no
P4 O8 Gd . 4 128.81(15) no
P4 O8 Cs . 4 108.26(11) no
Gd O8 Cs 4 4 87.61(7) no
P4 O9 Gd . 1_545 146.63(15) no
P2 O10 Gd . 1_545 139.94(13) no
P2 O10 Cs . 1_545 103.33(12) no
Gd O10 Cs 1_545 1_545 93.03(7) no
P3 O11 P2 . . 131.48(15) yes
P3 O11 Cs . 4_565 132.32(10) no
P2 O11 Cs . 4_565 94.24(10) no
P1 O12 P4 . 4_656 134.56(18) yes
P1 O12 Cs . 1_545 86.12(10) no
P4 O12 Cs 4_656 1_545 139.26(12) no

loop_
_geom_bond_atom_site_label_1
_geom_bond_atom_site_label_2
_geom_bond_site_symmetry_2
_geom_bond_distance
_geom_bond_publ_flag
Gd O9 1_565 2.327(2) yes
Gd O4 . 2.349(2) yes
Gd O10 1_565 2.363(2) yes
Gd O5 3_655 2.394(3) yes
Gd O7 2_655 2.403(2) yes
Gd O6 2 2.406(2) yes
Gd O2 1_565 2.426(2) yes
Gd O8 4_656 2.456(2) yes
Gd Cs . 4.0936(3) no
Gd Cs 2_645 4.4703(3) no
Gd Cs 4_565 4.6417(3) no
Cs O4 2_655 3.077(2) yes
Cs O2 3_656 3.086(2) yes
Cs O5 4_666 3.087(2) yes
Cs O6 3_656 3.115(2) yes
Cs O10 1_565 3.220(2) yes
Cs O3 1_565 3.237(2) yes
Cs O11 4_666 3.305(2) yes
Cs O7 2_655 3.341(3) yes
Cs O8 4_656 3.379(3) yes
Cs O12 1_565 3.509(3) yes
Cs O7 1_565 3.588(3) yes
Cs P3 3_656 3.6052(7) no
P1 O7 . 1.481(2) yes
P1 O4 . 1.484(2) yes
P1 O12 . 1.593(2) yes
P1 O3 . 1.610(2) yes
P1 Cs 2_645 3.7017(8) no
P1 Cs 1_545 3.7537(8) no
P2 O5 . 1.480(3) yes
P2 O10 . 1.486(2) yes
P2 O3 . 1.607(2) yes
P2 O11 . 1.617(2) yes
P2 Cs 4_565 3.7855(7) no
P2 Cs 1_545 3.8451(7) no
P3 O6 . 1.481(2) yes
P3 O2 . 1.497(2) yes
P3 O11 . 1.603(2) yes
P3 O1 . 1.609(2) yes
P3 Cs 3_656 3.6052(7) no
P4 O9 . 1.487(2) yes
P4 O8 . 1.492(2) yes
P4 O12 4 1.605(3) yes
P4 O1 . 1.608(2) yes
P4 Cs 4 4.0992(8) no
O2 Gd 1_545 2.426(2) no
O2 Cs 3_656 3.086(2) no
O2 Cs 1_545 3.684(2) no
O3 Cs 1_545 3.236(2) no
O4 Cs 2_645 3.077(2) no
O5 Gd 3_655 2.394(3) no
O5 Cs 4_565 3.087(2) no
O6 Gd 2_545 2.406(2) no
O6 Cs 3_656 3.115(2) no
O7 Gd 2_645 2.403(2) no
O7 Cs 2_645 3.341(3) no
O7 Cs 1_545 3.588(3) no
O8 Gd 4 2.456(2) no
O8 Cs 4 3.379(3) no
O9 Gd 1_545 2.327(2) no
O10 Gd 1_545 2.363(2) no
O10 Cs 1_545 3.220(2) no
O11 Cs 4_565 3.305(2) no
O12 P4 4_656 1.605(3) no
O12 Cs 1_545 3.509(3) no
